data_1546345
loop_
_publ_author_name
'Bialek, R.'
'Meier, W. M.'
'Davis, M.'
'Annen, M. J.'

_publ_section_title
;
 The synthesis and structure of SSZ-24, the silica analog of AlPO4-5
;
_journal_name_full Zeolites
_journal_page_first 438
_journal_page_last 442
_journal_paper_doi 10.1016/S0144-2449(05)80114-9
_journal_volume 11
_journal_year 1991
_chemical_formula_sum 'O2 Si'
_chemical_formula_weight 60.0843
_space_group_IT_number 192
_symmetry_cell_setting hexagonal
_symmetry_Int_Tables_number 192
_symmetry_space_group_name_Hall '-P 6 2c'
_symmetry_space_group_name_H-M 'P 6/m c c'
_cell_angle_alpha 90.
_cell_angle_beta 90.
_cell_angle_gamma 120.
_cell_formula_units_Z 12
_cell_length_a 13.671
_cell_length_b 13.671
_cell_length_c 8.328
_cell_volume 1347.944
_diffrn_ambient_temperature 293
_diffrn_radiation_probe x-ray
_diffrn_radiation_type CuK\a
_diffrn_radiation_wavelength 1.54184
_pd_proc_ls_prof_wR_expected 0.036
_pd_proc_ls_prof_wR_factor 0.158
_refine_ls_number_parameters 26
_refine_ls_number_reflns 199
_refine_ls_R_Fsqd_factor 0.093
_cod_data_source_file Zeolites-1991-11-438-442-1.cif
_cod_data_source_block SSZ-24-calcined
_cod_depositor_comments
;
One N,N,N-trimethyl-1-adamantammonium cation per unit cell
in the as-synthesized form in split position with occupancy
factor 1/8
;
_cod_database_code 1546345

loop_
_symmetry_equiv_pos_site_id
_symmetry_equiv_pos_as_xyz
1 x,y,z
2 x-y,x,z
3 -y,x-y,z
4 -x,-y,z
5 -x+y,-x,z
6 y,-x+y,z
7 -y,-x,1/2-z
8 x-y,-y,1/2-z
9 x,x-y,1/2-z
10 y,x,1/2-z
11 -x+y,y,1/2-z
12 -x,-x+y,1/2-z
13 -x,-y,-z
14 -x+y,-x,-z
15 y,-x+y,-z
16 x,y,-z
17 x-y,x,-z
18 -y,x-y,-z
19 y,x,1/2+z
20 -x+y,y,1/2+z
21 -x,-x+y,1/2+z
22 -y,-x,1/2+z
23 x-y,-y,1/2+z
24 x,x-y,1/2+z

loop_
_atom_site_label
_atom_site_type_symbol
_atom_site_thermal_displace_type
_atom_site_fract_x
_atom_site_fract_y
_atom_site_fract_z
_atom_site_occupancy
_atom_site_U_iso_or_equiv
_atom_site_calc_flag
_atom_site_refinement_flags
_atom_site_disorder_assembly
_atom_site_disorder_group
Si Si Uiso 0.4568(3) 0.3358(3) 0.1898(3) 1.000 0.0260(10) . . . .
O1 O Uiso 0.2106(3) 0.4212(3) 0.25000 1.000 0.032(3) . . . .
O2 O Uiso 0.3583(8) 0.00000 0.25000 1.000 0.062(5) . . . .
O3 O Uiso 0.5804(4) 0.4196(4) 0.25000 1.000 0.023(3) . . . .
O41 O Uiso 0.4389(19) 0.328(3) 0.00000 0.500 0.076(5) . . . .
O42 O Uiso 0.486(2) 0.345(3) 0.00000 0.500 0.076(5) . . . .
ONF1 O Uiso 0.00000 0.00000 0.12500 1.000 5.2(3) . . . .
ONF2 O Uiso 0.00000 0.00000 0.12500 0.60(10) 5.2(3) . . . .

loop_
_geom_angle_atom_site_label_1
_geom_angle_atom_site_label_2
_geom_angle_atom_site_label_3
_geom_angle
_geom_angle_site_symmetry_1
_geom_angle_site_symmetry_2
_geom_angle_site_symmetry_3
_geom_angle_publ_flag
O3 Si O41 115.9(12) . . . yes
O3 Si O42 97.0(12) . . . yes
O2 Si O3 117.3(4) 2_555 . . yes
O1 Si O3 108.6(3) 6_555 . . yes
O41 Si O42 20.2(17) . . . yes
O2 Si O41 102.0(12) 2_555 . . yes
O1 Si O41 106.5(13) 6_555 . . yes
O2 Si O42 119.2(12) 2_555 . . yes
O1 Si O42 108.6(13) 6_555 . . yes
O1 Si O2 105.7(4) 6_555 . 2_555 yes
Si O1 Si 149.6(3) 2_555 . 10_555 yes
Si O2 Si 142.2(8) 6_555 . 9_555 yes
Si O3 Si 145.2(5) . . 7_665 yes
Si O41 O42 82.4(12) . . . yes
Si O41 Si 165(2) . . 16_555 yes
Si O41 O42 82.4(12) 16_555 . . yes
Si O42 O41 77.4(12) . . . yes
Si O42 Si 155(2) . . 16_555 yes
Si O42 O41 77.4(12) 16_555 . . yes

loop_
_geom_bond_atom_site_label_1
_geom_bond_atom_site_label_2
_geom_bond_distance
_geom_bond_site_symmetry_1
_geom_bond_site_symmetry_2
_geom_bond_publ_flag
Si O3 1.576(7) . . yes
Si O41 1.595(5) . . yes
Si O42 1.620(8) . . yes
Si O2 1.604(12) . 2_555 yes
Si O1 1.608(6) . 6_555 yes
O41 O42 0.57(5) . . yes

loop_
_geom_torsion_atom_site_label_1
_geom_torsion_atom_site_label_2
_geom_torsion_atom_site_label_3
_geom_torsion_atom_site_label_4
_geom_torsion
_geom_torsion_site_symmetry_1
_geom_torsion_site_symmetry_2
_geom_torsion_site_symmetry_3
_geom_torsion_site_symmetry_4
_geom_torsion_publ_flag
O41 Si O3 Si 93.7(14) . . . 7_665 no
O42 Si O3 Si 101.1(13) . . . 7_665 no
O3 Si O41 O42 22(5) . . . . no
O3 Si O42 O41 -161(5) . . . . no
O3 Si O42 Si -158(5) . . . 16_555 no
O41 Si O42 Si 3(4) . . . 16_555 no
Si O41 O42 Si -178.7(19) . . . 16_555 no
Si O41 O42 Si 178.7(19) 16_555 . . . no
